data_2015617
loop_
_publ_author_name
'Bruno, Giuseppe'
'Rotondo, Archimede'
'Brancatelli, Giovanna'
'Nicol\'o, Francesco'
'Marino, Nadia'

_publ_section_title
;
 2,5-Dicarboxyanilinium chloride monohydrate
;
_journal_coeditor_code SF3013
_journal_issue 10
_journal_name_full 'Acta Crystallographica Section C'
_journal_page_first o587
_journal_page_last o589
_journal_paper_doi 10.1107/S0108270106030873
_journal_volume 62
_journal_year 2006
_chemical_formula_iupac 'C8 H8 N O4 + , Cl - , H2 O'
_chemical_formula_moiety 'C8 H8 N O4 + , Cl - , H2 O'
_chemical_formula_sum 'C8 H10 Cl N O5'
_chemical_formula_weight 235.62
_chemical_name_common '2-aminotherephtalic acid chlorohydrate and hydrate'
_chemical_name_systematic
;
2,5-Dicarboxyanilinium chloride monohydrate
;
_space_group_IT_number 14
_symmetry_cell_setting monoclinic
_symmetry_space_group_name_Hall '-P 2ybc'
_symmetry_space_group_name_H-M 'P 1 21/c 1'
_audit_creation_method 'WinGX routine CIF_UPDATE'
_cell_angle_alpha 90
_cell_angle_beta 108.69(2)
_cell_angle_gamma 90
_cell_formula_units_Z 4
_cell_length_a 6.5170(10)
_cell_length_b 16.670(3)
_cell_length_c 9.560(2)
_cell_measurement_reflns_used 30
_cell_measurement_temperature 298(2)
_cell_measurement_theta_max 30
_cell_measurement_theta_min 15
_cell_volume 983.8(3)
_computing_cell_refinement P3/V
_computing_data_collection 'P3/V (Bruker, 1989)'
_computing_data_reduction 'XDISK (Bruker, 1989)'
_computing_molecular_graphics 'XP (Bruker, 1997)'
_computing_publication_material
;
PARST97 (Nardelli, 1995) and WinGX-PC (Version 1.6.4.05; Farrugia,
1999)
;
_computing_structure_refinement 'SHELXL97 (Sheldrick, 1997)'
_computing_structure_solution 'SIR2004 (Burla <i>et al.</i>,  2005)'
_diffrn_measured_fraction_theta_full 0.998
_diffrn_measured_fraction_theta_max 0.998
_diffrn_measurement_device_type 'Bruker P3'
_diffrn_measurement_method \w/2\q
_diffrn_radiation_type MoK\a
_diffrn_radiation_wavelength 0.71073
_diffrn_reflns_av_R_equivalents 0.0236
_diffrn_reflns_limit_h_max 7
_diffrn_reflns_limit_h_min -1
_diffrn_reflns_limit_k_max 19
_diffrn_reflns_limit_k_min -1
_diffrn_reflns_limit_l_max 11
_diffrn_reflns_limit_l_min -11
_diffrn_reflns_number 2395
_diffrn_reflns_theta_full 25.05
_diffrn_reflns_theta_max 25.05
_diffrn_reflns_theta_min 2.44
_diffrn_standards_decay_% 0
_diffrn_standards_interval_count 50
_diffrn_standards_number 1
_exptl_absorpt_coefficient_mu 0.39
_exptl_absorpt_correction_T_max 0.962
_exptl_absorpt_correction_T_min 0.860
_exptl_absorpt_correction_type psi-scan
_exptl_absorpt_process_details '(North <i>et al.</i>,  1968)'
_exptl_crystal_colour brown
_exptl_crystal_density_diffrn 1.591
_exptl_crystal_density_method 'not measured'
_exptl_crystal_description irregular
_exptl_crystal_F_000 488
_exptl_crystal_size_max 0.40
_exptl_crystal_size_mid 0.19
_exptl_crystal_size_min 0.11
_refine_diff_density_max 0.251
_refine_diff_density_min -0.227
_refine_ls_extinction_method none
_refine_ls_goodness_of_fit_ref 1.035
_refine_ls_hydrogen_treatment constr
_refine_ls_matrix_type full
_refine_ls_number_parameters 140
_refine_ls_number_reflns 1743
_refine_ls_number_restraints 3
_refine_ls_restrained_S_all 1.035
_refine_ls_R_factor_gt 0.0432
_refine_ls_shift/su_max 0.008
_refine_ls_structure_factor_coef Fsqd
_refine_ls_weighting_details 'calc w = 1/[\s^2^(Fo^2^)+(0.0478P)^2^+0.3568P] where P=(Fo^2^+2Fc^2^)/3'
_refine_ls_weighting_scheme calc
_refine_ls_wR_factor_ref 0.1171
_reflns_number_gt 1155
_reflns_number_total 1741
_reflns_threshold_expression I>2\s(I)
_cod_data_source_file sf3013.cif
_cod_data_source_block I
_cod_depositor_comments
;
The following automatic conversions were performed:
'_symmetry_cell_setting' value 'Monoclinic' changed to 'monoclinic'
according to '/home/saulius/struct/CIF-dictionaries/cif_core.dic'
dictionary named 'cif_core.dic' version 2.4.1 from
2010-06-29.

'_geom_bond_publ_flag' value 'Yes' changed to 'yes' according
to '/home/saulius/struct/CIF-dictionaries/cif_core.dic' dictionary named
'cif_core.dic' version 2.4.1 from 2010-06-29 (4
times).

'_geom_torsion_publ_flag' value 'Yes' changed to 'yes' according
to '/home/saulius/struct/CIF-dictionaries/cif_core.dic' dictionary named
'cif_core.dic' version 2.4.1 from 2010-06-29 (8 times).

Automatic conversion script
Id: cif_fix_enum 1527 2010-12-29 10:47:43Z saulius 

The following automatic conversions were performed:

'_symmetry_cell_setting' value 'Monoclinic' changed to 'monoclinic'
according to /home/saulius/struct/CIF-dictionaries/cif_core.dic
dictionary named 'cif_core.dic' version 2.4.1 from
2010-06-29.

'_geom_bond_publ_flag' value 'Yes' changed to 'yes'
according to /home/saulius/struct/CIF-dictionaries/cif_core.dic
dictionary named 'cif_core.dic' version 2.4.1 from 2010-06-29 (4
times).

'_geom_torsion_publ_flag' value 'Yes' changed to 'yes'
according to /home/saulius/struct/CIF-dictionaries/cif_core.dic
dictionary named 'cif_core.dic' version 2.4.1 from 2010-06-29 (8
times).

Automatic conversion script
Id: cif_fix_values 1715 2011-07-08 13:25:40Z adriana 
;
_cod_original_sg_symbol_H-M 'P 21/c'
_cod_database_code 2015617
_cod_database_fobs_code 2015617

loop_
_symmetry_equiv_pos_as_xyz
'x, y, z'
'-x, y+1/2, -z+1/2'
'-x, -y, -z'
'x, -y-1/2, z-1/2'

loop_
_atom_site_type_symbol
_atom_site_label
_atom_site_fract_x
_atom_site_fract_y
_atom_site_fract_z
_atom_site_U_iso_or_equiv
_atom_site_adp_type
_atom_site_calc_flag
_atom_site_refinement_flags
_atom_site_occupancy
C C1 0.6959(5) 0.89096(16) 0.1039(3) 0.0327(7) Uani d . 1
C C2 0.5401(5) 0.86214(15) 0.1624(3) 0.0310(7) Uani d . 1
C C3 0.4424(5) 0.91096(16) 0.2384(3) 0.0346(7) Uani d . 1
H H3 0.3387 0.8905 0.2765 0.042 Uiso calc R 1
C C4 0.5019(5) 0.99215(15) 0.2575(3) 0.0305(6) Uani d . 1
C C5 0.6607(5) 1.02127(17) 0.2045(3) 0.0382(7) Uani d . 1
H H5 0.7037 1.0746 0.2203 0.046 Uiso calc R 1
C C6 0.7557(5) 0.97153(16) 0.1283(3) 0.0352(7) Uani d . 1
H H6 0.8619 0.9919 0.0924 0.042 Uiso calc R 1
C C7 0.7865(5) 0.83905(18) 0.0116(3) 0.0360(7) Uani d . 1
N N8 0.4741(5) 0.77770(13) 0.1451(3) 0.0438(7) Uani d . 1
H H8A 0.3924 0.7671 0.2017 0.066 Uiso calc R 1
H H8B 0.5912 0.7466 0.172 0.066 Uiso calc R 1
H H8C 0.3985 0.7682 0.0511 0.066 Uiso calc R 1
C C9 0.3929(5) 1.04754(17) 0.3341(3) 0.0394(8) Uani d . 1
O O10 0.7172(4) 0.77266(12) -0.0302(2) 0.0493(6) Uani d . 1
O O11 0.9458(4) 0.87355(12) -0.0228(2) 0.0495(6) Uani d . 1
H H11 0.9902 0.8429 -0.0738 0.074 Uiso calc R 1
O O12 0.4395(4) 1.11797(12) 0.3518(3) 0.0622(7) Uani d . 1
O O13 0.2440(4) 1.01330(12) 0.3797(2) 0.0480(6) Uani d . 1
H H13 0.1896 1.0469 0.4197 0.072 Uiso calc R 1
O O14 0.9600(5) 0.61422(14) 0.0047(3) 0.0626(7) Uani d G 1
H H14A 1.0218 0.6244 -0.0702 0.094 Uiso d G 1
H H14B 0.8769 0.6604 0.0053 0.094 Uiso d G 1
Cl Cl1 0.13607(15) 0.74474(5) 0.31639(9) 0.0519(3) Uani d . 1

loop_
_atom_site_aniso_label
_atom_site_aniso_U_11
_atom_site_aniso_U_22
_atom_site_aniso_U_33
_atom_site_aniso_U_12
_atom_site_aniso_U_13
_atom_site_aniso_U_23
C1 0.0379(18) 0.0301(15) 0.0314(14) 0.0011(14) 0.0129(13) 0.0000(11)
C2 0.0431(19) 0.0210(13) 0.0311(14) 0.0013(14) 0.0150(14) -0.0001(11)
C3 0.0444(19) 0.0295(15) 0.0346(15) -0.0033(14) 0.0194(14) 0.0010(12)
C4 0.0382(17) 0.0253(13) 0.0288(13) 0.0040(13) 0.0120(13) 0.0003(11)
C5 0.048(2) 0.0280(15) 0.0412(15) -0.0041(15) 0.0174(15) -0.0021(13)
C6 0.0371(18) 0.0320(15) 0.0399(15) -0.0062(14) 0.0169(14) 0.0009(13)
C7 0.0375(19) 0.0353(16) 0.0386(15) -0.0030(15) 0.0168(15) -0.0018(13)
N8 0.0651(19) 0.0274(13) 0.0507(15) -0.0022(13) 0.0350(14) 0.0006(11)
C9 0.050(2) 0.0305(16) 0.0383(16) 0.0051(16) 0.0149(16) -0.0001(13)
O10 0.0560(15) 0.0422(13) 0.0621(14) -0.0081(12) 0.0362(12) -0.0141(11)
O11 0.0524(16) 0.0457(13) 0.0649(14) -0.0088(12) 0.0390(13) -0.0113(11)
O12 0.094(2) 0.0256(11) 0.0848(17) -0.0011(13) 0.0527(16) -0.0085(11)
O13 0.0564(15) 0.0379(12) 0.0615(13) 0.0008(12) 0.0357(12) -0.0092(10)
O14 0.074(2) 0.0506(14) 0.0774(17) -0.0058(14) 0.0451(15) 0.0108(12)
Cl1 0.0633(6) 0.0487(5) 0.0570(5) -0.0027(5) 0.0380(5) 0.0060(4)

loop_
_atom_type_symbol
_atom_type_description
_atom_type_scat_dispersion_real
_atom_type_scat_dispersion_imag
_atom_type_scat_source
C C 0.0033 0.0016 'International Tables Vol C Tables 4.2.6.8 and 6.1.1.4'
H H 0 0 'International Tables Vol C Tables 4.2.6.8 and 6.1.1.4'
N N 0.0061 0.0033 'International Tables Vol C Tables 4.2.6.8 and 6.1.1.4'
O O 0.0106 0.006 'International Tables Vol C Tables 4.2.6.8 and 6.1.1.4'
Cl Cl 0.1484 0.1585 'International Tables Vol C Tables 4.2.6.8 and 6.1.1.4'

loop_
_geom_angle_atom_site_label_1
_geom_angle_atom_site_label_2
_geom_angle_atom_site_label_3
_geom_angle
C2 C1 C6 117.7(3)
C2 C1 C7 121.1(2)
C6 C1 C7 121.1(3)
C3 C2 C1 121.9(2)
C3 C2 N8 117.4(3)
C1 C2 N8 120.8(2)
C2 C3 C4 119.0(3)
C2 C3 H3 120.5
C4 C3 H3 120.5
C5 C4 C3 120.0(3)
C5 C4 C9 119.6(3)
C3 C4 C9 120.4(3)
C6 C5 C4 120.1(3)
C6 C5 H5 120
C4 C5 H5 120
C5 C6 C1 121.3(3)
C5 C6 H6 119.4
C1 C6 H6 119.4
O10 C7 O11 123.8(3)
O10 C7 C1 123.3(3)
O11 C7 C1 112.9(2)
C2 N8 H8A 109.5
C2 N8 H8B 109.5
H8A N8 H8B 109.5
C2 N8 H8C 109.5
H8A N8 H8C 109.5
H8B N8 H8C 109.5
O12 C9 O13 123.6(3)
O12 C9 C4 122.1(3)
O13 C9 C4 114.3(2)
C7 O11 H11 109.5
C9 O13 H13 109.5
H14A O14 H14B 104.2

loop_
_geom_bond_atom_site_label_1
_geom_bond_atom_site_label_2
_geom_bond_distance
_geom_bond_publ_flag
C1 C2 1.392(4) ?
C1 C6 1.397(4) ?
C1 C7 1.487(4) ?
C2 C3 1.375(4) ?
C2 N8 1.466(3) ?
C3 C4 1.403(4) ?
C3 H3 0.93 ?
C4 C5 1.378(4) ?
C4 C9 1.492(4) ?
C5 C6 1.375(4) ?
C5 H5 0.93 ?
C6 H6 0.93 ?
C7 O10 1.214(3) yes
C7 O11 1.318(3) yes
N8 H8A 0.89 ?
N8 H8B 0.89 ?
N8 H8C 0.89 ?
C9 O12 1.211(3) yes
C9 O13 1.315(4) yes
O11 H11 0.82 ?
O13 H13 0.82 ?
O14 H14A 0.9419 ?
O14 H14B 0.9419 ?

loop_
_geom_hbond_atom_site_label_D
_geom_hbond_atom_site_label_H
_geom_hbond_atom_site_label_A
_geom_hbond_site_symmetry_A
_geom_hbond_distance_DH
_geom_hbond_distance_HA
_geom_hbond_distance_DA
_geom_hbond_angle_DHA
N8 H8A Cl1 . 0.89 2.3 3.186(3) 171.1
N8 H8B O12 2_645 0.89 2.16 2.720(3) 120.4
N8 H8C Cl1 4_575 0.89 2.35 3.229(3) 167.5
O11 H11 Cl1 4_675 0.82 2.19 3.002(2) 172.7
O13 H13 O14 2_655 0.82 1.78 2.600(3) 172.9

loop_
_geom_torsion_atom_site_label_1
_geom_torsion_atom_site_label_2
_geom_torsion_atom_site_label_3
_geom_torsion_atom_site_label_4
_geom_torsion
_geom_torsion_publ_flag
C6 C1 C2 C3 1.8(4) ?
C7 C1 C2 C3 -174.9(3) ?
C6 C1 C2 N8 -178.1(3) ?
C7 C1 C2 N8 5.2(4) ?
C1 C2 C3 C4 0.0(4) ?
N8 C2 C3 C4 179.9(3) ?
C2 C3 C4 C5 -2.0(4) ?
C2 C3 C4 C9 177.5(3) ?
C3 C4 C5 C6 2.3(4) ?
C9 C4 C5 C6 -177.2(3) ?
C4 C5 C6 C1 -0.5(4) ?
C2 C1 C6 C5 -1.5(4) ?
C7 C1 C6 C5 175.2(3) ?
C2 C1 C7 O10 7.5(5) yes
C6 C1 C7 O10 -169.0(3) yes
C2 C1 C7 O11 -174.1(3) yes
C6 C1 C7 O11 9.4(4) yes
C5 C4 C9 O12 -0.1(4) yes
C3 C4 C9 O12 -179.7(3) yes
C5 C4 C9 O13 179.9(3) yes
C3 C4 C9 O13 0.3(4) yes

loop_
_cod_related_entry_id
_cod_related_entry_database
_cod_related_entry_code
1 ChemSpider 21133393
